data_7242773
loop_
_publ_author_name
'Karnoukhova, Valentina A.'
'Baranov, Vladimir V.'
'Vologzhanina, Anna V.'
'Kravchenko, Angelina N.'
'Fedyanin, Ivan V.'

_publ_section_title
;
 Self-organization of 1,6-dialkyl-3a,6a-diphenylglycolurils in the
 crystalline state
;
_journal_issue 24
_journal_name_full CrystEngComm
_journal_page_first 4312
_journal_page_last 4319
_journal_paper_doi 10.1039/D1CE00434D
_journal_volume 23
_journal_year 2021
_chemical_formula_moiety 'C18 H18 N4 O2, C H2 O2'
_chemical_formula_sum 'C19 H20 N4 O4'
_chemical_formula_weight 368.39
_space_group_crystal_system triclinic
_space_group_IT_number 2
_space_group_name_Hall '-P 1'
_space_group_name_H-M_alt 'P -1'
_atom_sites_solution_hydrogens mixed
_atom_sites_solution_primary dual
_audit_creation_method SHELXL-2016/6
_audit_update_record
;
2021-03-24 deposited with the CCDC.	2021-05-07 downloaded from the CCDC.
;
_cell_angle_alpha 68.975(2)
_cell_angle_beta 70.514(2)
_cell_angle_gamma 82.886(2)
_cell_formula_units_Z 2
_cell_length_a 9.2955(10)
_cell_length_b 9.6189(10)
_cell_length_c 11.1769(12)
_cell_measurement_reflns_used 382
_cell_measurement_temperature 100(2)
_cell_measurement_theta_max 25
_cell_measurement_theta_min 3
_cell_volume 879.38(16)
_computing_cell_refinement 'Bruker SAINT'
_computing_data_collection 'Bruker APEX2'
_computing_data_reduction 'Bruker SAINT'
_computing_molecular_graphics 'SHELXTL (Sheldrick, 2008)'
_computing_publication_material 'SHELXTL (Sheldrick, 2008)'
_computing_structure_refinement 'SHELXL (Sheldrick, 2015b)'
_computing_structure_solution 'SHELXT (Sheldrick, 2015a)'
_diffrn_ambient_temperature 100(2)
_diffrn_detector_type 'Bruker APEX II CCD area detector'
_diffrn_measured_fraction_theta_full 1.000
_diffrn_measured_fraction_theta_max 0.997
_diffrn_measurement_device_type 'Bruker APEX DUO diffractometer'
_diffrn_measurement_method 'omega scans'
_diffrn_radiation_type MoK\a
_diffrn_radiation_wavelength 0.71073
_diffrn_reflns_av_R_equivalents 0.0225
_diffrn_reflns_av_unetI/netI 0.0306
_diffrn_reflns_Laue_measured_fraction_full 1.000
_diffrn_reflns_Laue_measured_fraction_max 0.997
_diffrn_reflns_limit_h_max 13
_diffrn_reflns_limit_h_min -13
_diffrn_reflns_limit_k_max 13
_diffrn_reflns_limit_k_min -13
_diffrn_reflns_limit_l_max 15
_diffrn_reflns_limit_l_min -15
_diffrn_reflns_number 11709
_diffrn_reflns_point_group_measured_fraction_full 1.000
_diffrn_reflns_point_group_measured_fraction_max 0.997
_diffrn_reflns_theta_full 25.242
_diffrn_reflns_theta_max 30.000
_diffrn_reflns_theta_min 2.055
_exptl_absorpt_coefficient_mu 0.100
_exptl_absorpt_correction_T_max 0.7461
_exptl_absorpt_correction_T_min 0.6732
_exptl_absorpt_correction_type multi-scan
_exptl_absorpt_process_details SADABS
_exptl_crystal_colour colorless
_exptl_crystal_density_diffrn 1.391
_exptl_crystal_description prism
_exptl_crystal_F_000 388
_exptl_crystal_size_max 0.390
_exptl_crystal_size_mid 0.350
_exptl_crystal_size_min 0.290
_refine_diff_density_max 0.400
_refine_diff_density_min -0.257
_refine_diff_density_rms 0.050
_refine_ls_extinction_method none
_refine_ls_goodness_of_fit_ref 1.037
_refine_ls_hydrogen_treatment mixed
_refine_ls_matrix_type full
_refine_ls_number_parameters 258
_refine_ls_number_reflns 5116
_refine_ls_number_restraints 0
_refine_ls_restrained_S_all 1.037
_refine_ls_R_factor_all 0.0489
_refine_ls_R_factor_gt 0.0410
_refine_ls_shift/su_max 0.001
_refine_ls_shift/su_mean 0.000
_refine_ls_structure_factor_coef Fsqd
_refine_ls_weighting_details 'w=1/[\s^2^(Fo^2^)+(0.0548P)^2^+0.2519P] where P=(Fo^2^+2Fc^2^)/3'
_refine_ls_weighting_scheme calc
_refine_ls_wR_factor_gt 0.1033
_refine_ls_wR_factor_ref 0.1090
_reflns_Friedel_coverage 0.000
_reflns_number_gt 4354
_reflns_number_total 5116
_reflns_threshold_expression I>2\s(I)
_cod_data_source_file d1ce00434d4.cif
_cod_data_source_block 1a-HCOOH
_cod_depositor_comments 'Adding full bibliography for 7242772--7242787.cif.'
_cod_database_code 7242773
_shelx_shelxl_version_number 2016/6
_shelx_space_group_comment
;
The symmetry employed for this shelxl refinement is uniquely defined
by the following loop, which should always be used as a source of
symmetry information in preference to the above space-group names.
They are only intended as comments.
;
_shelx_estimated_absorpt_t_min 0.962
_shelx_estimated_absorpt_t_max 0.972

loop_
_space_group_symop_operation_xyz
'x, y, z'
'-x, -y, -z'

loop_
_atom_site_label
_atom_site_type_symbol
_atom_site_fract_x
_atom_site_fract_y
_atom_site_fract_z
_atom_site_U_iso_or_equiv
_atom_site_adp_type
_atom_site_occupancy
_atom_site_site_symmetry_order
_atom_site_calc_flag
_atom_site_refinement_flags_posn
_atom_site_refinement_flags_adp
_atom_site_refinement_flags_occupancy
_atom_site_disorder_assembly
_atom_site_disorder_group
O1 O 1.12896(9) 0.09543(9) 0.69930(8) 0.02070(18) Uani 1 1 d . . . . .
O2 O 0.56460(9) 0.03898(8) 1.11744(8) 0.01642(16) Uani 1 1 d . . . . .
N1 N 0.89765(10) 0.21175(10) 0.68899(9) 0.01506(18) Uani 1 1 d . . . . .
H1N H 0.8844(19) 0.1666(18) 0.6381(17) 0.029(4) Uiso 1 1 d . . . . .
N2 N 0.98743(10) 0.21142(10) 0.84952(9) 0.01497(18) Uani 1 1 d . . . . .
N3 N 0.73970(10) 0.22997(10) 1.00795(9) 0.01386(17) Uani 1 1 d . . . . .
N4 N 0.67724(10) 0.12260(10) 0.88675(9) 0.01407(17) Uani 1 1 d . . . . .
H4N H 0.6148(19) 0.0789(18) 0.8719(17) 0.029(4) Uiso 1 1 d . . . . .
C1 C 0.76690(11) 0.25167(11) 0.78430(10) 0.01267(19) Uani 1 1 d . . . . .
C2 C 1.01590(12) 0.16449(11) 0.74222(11) 0.0152(2) Uani 1 1 d . . . . .
C3 C 0.84453(11) 0.29455(11) 0.87332(10) 0.01257(18) Uani 1 1 d . . . . .
C4 C 0.65261(11) 0.12338(11) 1.01286(10) 0.01354(19) Uani 1 1 d . . . . .
C5 C 0.66988(12) 0.37239(11) 0.71699(10) 0.01333(19) Uani 1 1 d . . . . .
C6 C 0.73920(12) 0.48734(12) 0.59850(11) 0.0167(2) Uani 1 1 d . . . . .
H6A H 0.846610 0.486230 0.557529 0.020 Uiso 1 1 calc R U . . .
C7 C 0.65256(14) 0.60306(12) 0.54018(12) 0.0196(2) Uani 1 1 d . . . . .
H7A H 0.700881 0.681555 0.460221 0.024 Uiso 1 1 calc R U . . .
C8 C 0.49536(14) 0.60451(13) 0.59833(12) 0.0208(2) Uani 1 1 d . . . . .
H8A H 0.435754 0.683396 0.558057 0.025 Uiso 1 1 calc R U . . .
C9 C 0.42606(13) 0.49046(13) 0.71520(12) 0.0202(2) Uani 1 1 d . . . . .
H9A H 0.318424 0.491021 0.754996 0.024 Uiso 1 1 calc R U . . .
C10 C 0.51247(12) 0.37507(12) 0.77493(11) 0.0167(2) Uani 1 1 d . . . . .
H10A H 0.463813 0.297666 0.855690 0.020 Uiso 1 1 calc R U . . .
C11 C 0.86883(12) 0.45972(11) 0.83483(10) 0.01348(19) Uani 1 1 d . . . . .
C12 C 1.00308(12) 0.52585(12) 0.73823(11) 0.0166(2) Uani 1 1 d . . . . .
H12A H 1.082267 0.465853 0.702005 0.020 Uiso 1 1 calc R U . . .
C13 C 1.02243(14) 0.67924(13) 0.69416(12) 0.0211(2) Uani 1 1 d . . . . .
H13A H 1.114490 0.723521 0.628024 0.025 Uiso 1 1 calc R U . . .
C14 C 0.90778(15) 0.76716(13) 0.74657(13) 0.0240(2) Uani 1 1 d . . . . .
H14A H 0.921216 0.871786 0.716955 0.029 Uiso 1 1 calc R U . . .
C15 C 0.77311(15) 0.70240(13) 0.84245(13) 0.0228(2) Uani 1 1 d . . . . .
H15A H 0.693970 0.762974 0.877887 0.027 Uiso 1 1 calc R U . . .
C16 C 0.75341(13) 0.54910(12) 0.88696(11) 0.0176(2) Uani 1 1 d . . . . .
H16A H 0.661127 0.505235 0.953003 0.021 Uiso 1 1 calc R U . . .
C17 C 1.09564(13) 0.19278(13) 0.92193(12) 0.0194(2) Uani 1 1 d . . . . .
H17A H 1.194215 0.160463 0.872007 0.029 Uiso 1 1 calc R U . . .
H17B H 1.057834 0.117511 1.011662 0.029 Uiso 1 1 calc R U . . .
H17C H 1.108158 0.287732 0.931162 0.029 Uiso 1 1 calc R U . . .
C18 C 0.75874(13) 0.23978(12) 1.12881(11) 0.0178(2) Uani 1 1 d . . . . .
H18A H 0.660835 0.265742 1.185042 0.027 Uiso 1 1 calc R U . . .
H18B H 0.834053 0.316638 1.103020 0.027 Uiso 1 1 calc R U . . .
H18C H 0.794156 0.143549 1.179715 0.027 Uiso 1 1 calc R U . . .
O1S O 0.27821(10) -0.07977(10) 0.40638(9) 0.02588(19) Uani 1 1 d . . . . .
O2S O 0.47000(11) 0.06754(11) 0.36077(9) 0.0279(2) Uani 1 1 d . . . . .
H2S H 0.503(2) 0.047(2) 0.285(2) 0.045(5) Uiso 1 1 d . . . . .
C1S C 0.33844(13) 0.00181(13) 0.43520(12) 0.0206(2) Uani 1 1 d . . . . .
H1S H 0.287423 0.019947 0.517354 0.025 Uiso 1 1 calc R U . . .

loop_
_atom_site_aniso_label
_atom_site_aniso_U_11
_atom_site_aniso_U_22
_atom_site_aniso_U_33
_atom_site_aniso_U_23
_atom_site_aniso_U_13
_atom_site_aniso_U_12
O1 0.0177(4) 0.0189(4) 0.0217(4) -0.0074(3) -0.0021(3) 0.0035(3)
O2 0.0165(4) 0.0166(4) 0.0135(3) -0.0030(3) -0.0018(3) -0.0057(3)
N1 0.0148(4) 0.0165(4) 0.0144(4) -0.0077(3) -0.0027(3) 0.0003(3)
N2 0.0126(4) 0.0155(4) 0.0178(4) -0.0066(3) -0.0054(3) 0.0011(3)
N3 0.0148(4) 0.0150(4) 0.0116(4) -0.0042(3) -0.0027(3) -0.0043(3)
N4 0.0161(4) 0.0139(4) 0.0124(4) -0.0035(3) -0.0039(3) -0.0052(3)
C1 0.0127(4) 0.0129(4) 0.0117(4) -0.0040(3) -0.0025(3) -0.0024(3)
C2 0.0148(5) 0.0122(4) 0.0151(5) -0.0026(4) -0.0017(4) -0.0024(3)
C3 0.0115(4) 0.0131(4) 0.0128(4) -0.0042(3) -0.0032(3) -0.0011(3)
C4 0.0129(4) 0.0129(4) 0.0150(5) -0.0047(4) -0.0045(4) -0.0002(3)
C5 0.0147(5) 0.0137(4) 0.0132(4) -0.0058(4) -0.0045(4) -0.0013(3)
C6 0.0160(5) 0.0180(5) 0.0152(5) -0.0048(4) -0.0038(4) -0.0028(4)
C7 0.0243(5) 0.0163(5) 0.0177(5) -0.0034(4) -0.0081(4) -0.0017(4)
C8 0.0237(6) 0.0176(5) 0.0251(6) -0.0081(4) -0.0129(5) 0.0036(4)
C9 0.0158(5) 0.0214(5) 0.0255(6) -0.0108(4) -0.0070(4) 0.0021(4)
C10 0.0148(5) 0.0179(5) 0.0171(5) -0.0061(4) -0.0036(4) -0.0024(4)
C11 0.0148(4) 0.0124(4) 0.0141(4) -0.0036(3) -0.0061(4) -0.0019(3)
C12 0.0161(5) 0.0167(5) 0.0167(5) -0.0035(4) -0.0060(4) -0.0031(4)
C13 0.0235(5) 0.0188(5) 0.0200(5) 0.0005(4) -0.0101(4) -0.0085(4)
C14 0.0344(7) 0.0130(5) 0.0280(6) -0.0027(4) -0.0175(5) -0.0032(4)
C15 0.0287(6) 0.0162(5) 0.0279(6) -0.0099(4) -0.0136(5) 0.0049(4)
C16 0.0178(5) 0.0170(5) 0.0192(5) -0.0070(4) -0.0066(4) 0.0004(4)
C17 0.0159(5) 0.0203(5) 0.0220(5) -0.0047(4) -0.0087(4) 0.0003(4)
C18 0.0217(5) 0.0191(5) 0.0140(5) -0.0057(4) -0.0057(4) -0.0042(4)
O1S 0.0250(4) 0.0259(4) 0.0276(5) -0.0084(4) -0.0071(4) -0.0082(3)
O2S 0.0277(5) 0.0383(5) 0.0185(4) -0.0133(4) 0.0014(4) -0.0159(4)
C1S 0.0206(5) 0.0228(5) 0.0174(5) -0.0060(4) -0.0045(4) -0.0031(4)

loop_
_atom_type_symbol
_atom_type_description
_atom_type_scat_dispersion_real
_atom_type_scat_dispersion_imag
_atom_type_scat_source
C C 0.0033 0.0016 'International Tables Vol C Tables 4.2.6.8 and 6.1.1.4'
H H 0.0000 0.0000 'International Tables Vol C Tables 4.2.6.8 and 6.1.1.4'
N N 0.0061 0.0033 'International Tables Vol C Tables 4.2.6.8 and 6.1.1.4'
O O 0.0106 0.0060 'International Tables Vol C Tables 4.2.6.8 and 6.1.1.4'

loop_
_geom_angle_atom_site_label_1
_geom_angle_atom_site_label_2
_geom_angle_atom_site_label_3
_geom_angle
_geom_angle_site_symmetry_1
_geom_angle_site_symmetry_3
_geom_angle_publ_flag
C2 N1 C1 110.68(9) . . ?
C2 N1 H1N 117.8(11) . . ?
C1 N1 H1N 119.6(11) . . ?
C2 N2 C17 122.86(9) . . ?
C2 N2 C3 112.57(8) . . ?
C17 N2 C3 124.30(9) . . ?
C4 N3 C3 110.97(8) . . ?
C4 N3 C18 122.22(9) . . ?
C3 N3 C18 123.87(8) . . ?
C4 N4 C1 111.48(8) . . ?
C4 N4 H4N 119.6(11) . . ?
C1 N4 H4N 122.9(11) . . ?
N1 C1 N4 113.05(8) . . ?
N1 C1 C5 112.87(8) . . ?
N4 C1 C5 112.69(8) . . ?
N1 C1 C3 101.62(8) . . ?
N4 C1 C3 99.95(8) . . ?
C5 C1 C3 115.59(8) . . ?
O1 C2 N2 125.72(10) . . ?
O1 C2 N1 126.16(10) . . ?
N2 C2 N1 108.09(9) . . ?
N3 C3 N2 112.90(8) . . ?
N3 C3 C11 112.97(8) . . ?
N2 C3 C11 112.79(8) . . ?
N3 C3 C1 101.82(8) . . ?
N2 C3 C1 100.24(8) . . ?
C11 C3 C1 115.02(8) . . ?
O2 C4 N4 125.27(9) . . ?
O2 C4 N3 125.02(10) . . ?
N4 C4 N3 109.71(9) . . ?
C10 C5 C6 118.99(10) . . ?
C10 C5 C1 121.00(9) . . ?
C6 C5 C1 119.93(9) . . ?
C7 C6 C5 120.51(10) . . ?
C7 C6 H6A 119.7 . . ?
C5 C6 H6A 119.7 . . ?
C6 C7 C8 120.13(11) . . ?
C6 C7 H7A 119.9 . . ?
C8 C7 H7A 119.9 . . ?
C9 C8 C7 119.58(10) . . ?
C9 C8 H8A 120.2 . . ?
C7 C8 H8A 120.2 . . ?
C8 C9 C10 120.55(10) . . ?
C8 C9 H9A 119.7 . . ?
C10 C9 H9A 119.7 . . ?
C9 C10 C5 120.24(10) . . ?
C9 C10 H10A 119.9 . . ?
C5 C10 H10A 119.9 . . ?
C12 C11 C16 119.14(10) . . ?
C12 C11 C3 119.80(9) . . ?
C16 C11 C3 120.87(9) . . ?
C11 C12 C13 120.55(10) . . ?
C11 C12 H12A 119.7 . . ?
C13 C12 H12A 119.7 . . ?
C14 C13 C12 120.03(11) . . ?
C14 C13 H13A 120.0 . . ?
C12 C13 H13A 120.0 . . ?
C13 C14 C15 119.89(10) . . ?
C13 C14 H14A 120.1 . . ?
C15 C14 H14A 120.1 . . ?
C14 C15 C16 120.27(11) . . ?
C14 C15 H15A 119.9 . . ?
C16 C15 H15A 119.9 . . ?
C15 C16 C11 120.13(11) . . ?
C15 C16 H16A 119.9 . . ?
C11 C16 H16A 119.9 . . ?
N2 C17 H17A 109.5 . . ?
N2 C17 H17B 109.5 . . ?
H17A C17 H17B 109.5 . . ?
N2 C17 H17C 109.5 . . ?
H17A C17 H17C 109.5 . . ?
H17B C17 H17C 109.5 . . ?
N3 C18 H18A 109.5 . . ?
N3 C18 H18B 109.5 . . ?
H18A C18 H18B 109.5 . . ?
N3 C18 H18C 109.5 . . ?
H18A C18 H18C 109.5 . . ?
H18B C18 H18C 109.5 . . ?
C1S O2S H2S 109.2(13) . . ?
O1S C1S O2S 124.39(11) . . ?
O1S C1S H1S 117.8 . . ?
O2S C1S H1S 117.8 . . ?

loop_
_geom_bond_atom_site_label_1
_geom_bond_atom_site_label_2
_geom_bond_distance
_geom_bond_site_symmetry_2
_geom_bond_publ_flag
O1 C2 1.2229(13) . ?
O2 C4 1.2411(12) . ?
N1 C2 1.3737(14) . ?
N1 C1 1.4400(13) . ?
N1 H1N 0.874(17) . ?
N2 C2 1.3635(14) . ?
N2 C17 1.4468(14) . ?
N2 C3 1.4588(13) . ?
N3 C4 1.3583(13) . ?
N3 C3 1.4494(13) . ?
N3 C18 1.4561(14) . ?
N4 C4 1.3531(14) . ?
N4 C1 1.4651(13) . ?
N4 H4N 0.846(17) . ?
C1 C5 1.5146(14) . ?
C1 C3 1.5900(14) . ?
C3 C11 1.5145(14) . ?
C5 C10 1.3897(15) . ?
C5 C6 1.3957(14) . ?
C6 C7 1.3857(15) . ?
C6 H6A 0.9500 . ?
C7 C8 1.3877(17) . ?
C7 H7A 0.9500 . ?
C8 C9 1.3821(17) . ?
C8 H8A 0.9500 . ?
C9 C10 1.3886(15) . ?
C9 H9A 0.9500 . ?
C10 H10A 0.9500 . ?
C11 C12 1.3902(14) . ?
C11 C16 1.3942(15) . ?
C12 C13 1.3917(15) . ?
C12 H12A 0.9500 . ?
C13 C14 1.3819(18) . ?
C13 H13A 0.9500 . ?
C14 C15 1.3866(18) . ?
C14 H14A 0.9500 . ?
C15 C16 1.3911(15) . ?
C15 H15A 0.9500 . ?
C16 H16A 0.9500 . ?
C17 H17A 0.9800 . ?
C17 H17B 0.9800 . ?
C17 H17C 0.9800 . ?
C18 H18A 0.9800 . ?
C18 H18B 0.9800 . ?
C18 H18C 0.9800 . ?
O1S C1S 1.2013(14) . ?
O2S C1S 1.3126(14) . ?
O2S H2S 0.88(2) . ?
C1S H1S 0.9500 . ?

loop_
_geom_hbond_atom_site_label_D
_geom_hbond_atom_site_label_H
_geom_hbond_atom_site_label_A
_geom_hbond_distance_DH
_geom_hbond_distance_HA
_geom_hbond_distance_DA
_geom_hbond_angle_DHA
_geom_hbond_site_symmetry_A
N1 H1N O1S 0.874(17) 2.084(17) 2.8404(13) 144.3(15) 2_656
N4 H4N O2 0.846(17) 2.079(17) 2.9085(12) 166.8(16) 2_657
O2S H2S O2 0.88(2) 1.80(2) 2.6695(12) 169.8(19) 1_554

loop_
_geom_torsion_atom_site_label_1
_geom_torsion_atom_site_label_2
_geom_torsion_atom_site_label_3
_geom_torsion_atom_site_label_4
_geom_torsion
_geom_torsion_site_symmetry_1
_geom_torsion_site_symmetry_2
_geom_torsion_site_symmetry_3
_geom_torsion_site_symmetry_4
_geom_torsion_publ_flag
C2 N1 C1 N4 -80.42(11) . . . . ?
C2 N1 C1 C5 150.21(9) . . . . ?
C2 N1 C1 C3 25.79(10) . . . . ?
C4 N4 C1 N1 128.36(9) . . . . ?
C4 N4 C1 C5 -102.17(10) . . . . ?
C4 N4 C1 C3 21.10(10) . . . . ?
C17 N2 C2 O1 4.25(16) . . . . ?
C3 N2 C2 O1 178.44(10) . . . . ?
C17 N2 C2 N1 -174.17(9) . . . . ?
C3 N2 C2 N1 0.02(11) . . . . ?
C1 N1 C2 O1 164.02(10) . . . . ?
C1 N1 C2 N2 -17.57(11) . . . . ?
C4 N3 C3 N2 -86.78(10) . . . . ?
C18 N3 C3 N2 74.09(12) . . . . ?
C4 N3 C3 C11 143.74(9) . . . . ?
C18 N3 C3 C11 -55.38(13) . . . . ?
C4 N3 C3 C1 19.81(10) . . . . ?
C18 N3 C3 C1 -179.31(9) . . . . ?
C2 N2 C3 N3 122.63(9) . . . . ?
C17 N2 C3 N3 -63.27(12) . . . . ?
C2 N2 C3 C11 -107.80(10) . . . . ?
C17 N2 C3 C11 66.30(12) . . . . ?
C2 N2 C3 C1 15.03(10) . . . . ?
C17 N2 C3 C1 -170.87(9) . . . . ?
N1 C1 C3 N3 -139.58(8) . . . . ?
N4 C1 C3 N3 -23.36(9) . . . . ?
C5 C1 C3 N3 97.85(9) . . . . ?
N1 C1 C3 N2 -23.36(9) . . . . ?
N4 C1 C3 N2 92.87(8) . . . . ?
C5 C1 C3 N2 -145.93(8) . . . . ?
N1 C1 C3 C11 97.89(9) . . . . ?
N4 C1 C3 C11 -145.89(8) . . . . ?
C5 C1 C3 C11 -24.68(12) . . . . ?
C1 N4 C4 O2 170.29(10) . . . . ?
C1 N4 C4 N3 -10.14(12) . . . . ?
C3 N3 C4 O2 172.12(10) . . . . ?
C18 N3 C4 O2 10.87(16) . . . . ?
C3 N3 C4 N4 -7.45(12) . . . . ?
C18 N3 C4 N4 -168.70(9) . . . . ?
N1 C1 C5 C10 146.68(10) . . . . ?
N4 C1 C5 C10 17.12(13) . . . . ?
C3 C1 C5 C10 -96.95(11) . . . . ?
N1 C1 C5 C6 -36.58(13) . . . . ?
N4 C1 C5 C6 -166.14(9) . . . . ?
C3 C1 C5 C6 79.80(12) . . . . ?
C10 C5 C6 C7 0.57(16) . . . . ?
C1 C5 C6 C7 -176.25(10) . . . . ?
C5 C6 C7 C8 -0.88(17) . . . . ?
C6 C7 C8 C9 0.48(17) . . . . ?
C7 C8 C9 C10 0.24(17) . . . . ?
C8 C9 C10 C5 -0.55(17) . . . . ?
C6 C5 C10 C9 0.15(16) . . . . ?
C1 C5 C10 C9 176.93(10) . . . . ?
N3 C3 C11 C12 154.79(9) . . . . ?
N2 C3 C11 C12 25.25(13) . . . . ?
C1 C3 C11 C12 -88.89(11) . . . . ?
N3 C3 C11 C16 -30.37(13) . . . . ?
N2 C3 C11 C16 -159.90(9) . . . . ?
C1 C3 C11 C16 85.95(12) . . . . ?
C16 C11 C12 C13 0.13(16) . . . . ?
C3 C11 C12 C13 175.06(10) . . . . ?
C11 C12 C13 C14 0.09(17) . . . . ?
C12 C13 C14 C15 -0.42(18) . . . . ?
C13 C14 C15 C16 0.54(18) . . . . ?
C14 C15 C16 C11 -0.32(17) . . . . ?
C12 C11 C16 C15 -0.01(16) . . . . ?
C3 C11 C16 C15 -174.89(10) . . . . ?
